data_2243307
loop_
_publ_author_name
'Thippeswamy, B.'
'Suchetan, P. A.'
'Mahadevan, K. M.'
'Nagabhushana, H.'
'Vijayakumar, G. R.'

_publ_section_title
;
 Crystal structure and photoluminescent properties of
 bis(4'-chloro-2,2':6',2''-terpyridyl)cobalt(II) dichloride tetrahydrate
;
_journal_coeditor_code HB7878
_journal_issue 4
_journal_name_full 'Acta Crystallographica Section E'
_journal_page_first 496
_journal_page_last 499
_journal_paper_doi 10.1107/S205698902000287X
_journal_volume 76
_journal_year 2020
_chemical_formula_iupac '[Co (C15 H10 Cl1 N3)2] Cl2, 4H2 O1'
_chemical_formula_moiety 'C30 H20 Cl2 Co N6 2+, 2(Cl -), 4(H2 O1)'
_chemical_formula_sum 'C30 H28 Cl4 Co N6 O4'
_chemical_formula_weight 737.31
_chemical_name_systematic
;
Bis(4'-chloro-2,2':6',2''-terpyridyl)cobalt(II) dichloride tetrahydrate
;
_space_group_crystal_system tetragonal
_space_group_IT_number 88
_space_group_name_Hall '-I 4ad'
_space_group_name_H-M_alt 'I 41/a :2'
_symmetry_space_group_name_Hall '-I 4ad'
_atom_sites_solution_hydrogens mixed
_atom_sites_solution_primary dual
_audit_creation_method SHELXL-2016/4
_cell_angle_alpha 90
_cell_angle_beta 90
_cell_angle_gamma 90
_cell_formula_units_Z 4
_cell_length_a 9.2846(7)
_cell_length_b 9.2846(7)
_cell_length_c 38.069(4)
_cell_measurement_reflns_used 143
_cell_measurement_temperature 296(2)
_cell_measurement_theta_max 28.4
_cell_measurement_theta_min 2.1
_cell_volume 3281.7(5)
_computing_cell_refinement
;
SAINT-Plus (Bruker, 2009)
;
_computing_data_collection
;
APEX2 (Bruker, 2009)
;
_computing_data_reduction
;
SAINT-Plus (Bruker, 2009)
;
_computing_molecular_graphics
;
Mercury (Macrae <i>et al.</i>,  2020)
;
_computing_publication_material
;
<i>SHELXL2016/4</i> (Sheldrick, 2015b)
;
_computing_structure_refinement
;
<i>SHELXL2016/4</i> (Sheldrick, 2015b)
;
_computing_structure_solution
;
<i>SHELXT2016/4</i> (Sheldrick, 2015a)
;
_diffrn_ambient_temperature 296(2)
_diffrn_measured_fraction_theta_full 0.999
_diffrn_measured_fraction_theta_max 0.993
_diffrn_measurement_device_type 'Bruker APEXII CCD area'
_diffrn_measurement_method 'phi and \f scans'
_diffrn_radiation_monochromator graphite
_diffrn_radiation_type MoK\a
_diffrn_radiation_wavelength 0.71073
_diffrn_reflns_av_R_equivalents 0.0311
_diffrn_reflns_av_unetI/netI 0.0231
_diffrn_reflns_limit_h_max 12
_diffrn_reflns_limit_h_min -10
_diffrn_reflns_limit_k_max 12
_diffrn_reflns_limit_k_min -11
_diffrn_reflns_limit_l_max 50
_diffrn_reflns_limit_l_min -50
_diffrn_reflns_number 12778
_diffrn_reflns_theta_full 25.242
_diffrn_reflns_theta_max 28.377
_diffrn_reflns_theta_min 2.140
_diffrn_source 'fine-focus sealed tube'
_exptl_absorpt_coefficient_mu 0.894
_exptl_absorpt_correction_T_max 0.765
_exptl_absorpt_correction_T_min 0.739
_exptl_absorpt_correction_type multi-scan
_exptl_absorpt_process_details
;
(SADABS; Bruker, 2009)
;
_exptl_crystal_colour Brown
_exptl_crystal_density_diffrn 1.492
_exptl_crystal_description Prism
_exptl_crystal_F_000 1508
_exptl_crystal_size_max 0.350
_exptl_crystal_size_mid 0.350
_exptl_crystal_size_min 0.300
_refine_diff_density_max 0.685
_refine_diff_density_min -0.409
_refine_ls_extinction_method none
_refine_ls_goodness_of_fit_ref 1.075
_refine_ls_hydrogen_treatment mixed
_refine_ls_matrix_type full
_refine_ls_number_parameters 112
_refine_ls_number_reflns 2054
_refine_ls_number_restraints 2
_refine_ls_restrained_S_all 1.075
_refine_ls_R_factor_all 0.0604
_refine_ls_R_factor_gt 0.0438
_refine_ls_shift/su_max 0.000
_refine_ls_shift/su_mean 0.000
_refine_ls_structure_factor_coef Fsqd
_refine_ls_weighting_details 'w=1/[\s^2^(Fo^2^)+(0.0659P)^2^+2.6119P] where P=(Fo^2^+2Fc^2^)/3'
_refine_ls_weighting_scheme calc
_refine_ls_wR_factor_gt 0.1180
_refine_ls_wR_factor_ref 0.1274
_reflns_number_gt 1628
_reflns_number_total 2054
_reflns_threshold_expression 'I > 2\s(I)'
_cod_data_source_file hb7878sup1.cif
_cod_data_source_block I
_cod_original_cell_volume 3281.7(6)
_cod_original_sg_symbol_H-M 'I 41/a'
_cod_database_code 2243307
_shelx_space_group_comment
;
The symmetry employed for this shelxl refinement is uniquely defined
by the following loop, which should always be used as a source of
symmetry information in preference to the above space-group names.
They are only intended as comments.
;
_shelx_estimated_absorpt_t_min 0.745
_shelx_estimated_absorpt_t_max 0.775

loop_
_space_group_symop_operation_xyz
'x, y, z'
'-x+1/2, -y, z+1/2'
'-y+3/4, x+1/4, z+1/4'
'y+3/4, -x+3/4, z+3/4'
'x+1/2, y+1/2, z+1/2'
'-x+1, -y+1/2, z+1'
'-y+5/4, x+3/4, z+3/4'
'y+5/4, -x+5/4, z+5/4'
'-x, -y, -z'
'x-1/2, y, -z-1/2'
'y-3/4, -x-1/4, -z-1/4'
'-y-3/4, x-3/4, -z-3/4'
'-x+1/2, -y+1/2, -z+1/2'
'x, y+1/2, -z'
'y-1/4, -x+1/4, -z+1/4'
'-y-1/4, x-1/4, -z-1/4'

loop_
_atom_site_type_symbol
_atom_site_label
_atom_site_fract_x
_atom_site_fract_y
_atom_site_fract_z
_atom_site_U_iso_or_equiv
_atom_site_adp_type
_atom_site_calc_flag
_atom_site_occupancy
_atom_site_disorder_assembly
_atom_site_disorder_group
Co Co1 0.500000 0.750000 0.625000 0.03266(18) Uani d 1 . .
Cl Cl1 0.500000 0.750000 0.45878(2) 0.0973(5) Uani d 1 . .
Cl Cl2 0.000000 0.250000 0.51848(4) 0.0902(4) Uani d 1 . .
N N2 0.500000 0.750000 0.57542(6) 0.0327(5) Uani d 1 . .
N N1 0.3088(2) 0.8560(2) 0.61590(4) 0.0374(4) Uani d 1 . .
O O1 0.1904(3) 0.5302(3) 0.52954(7) 0.0799(7) Uani d 1 . .
C C6 0.3905(2) 0.8121(2) 0.55799(5) 0.0368(4) Uani d 1 . .
C C5 0.2786(2) 0.8709(2) 0.58127(5) 0.0396(5) Uani d 1 . .
C C1 0.2131(3) 0.9052(3) 0.63940(6) 0.0463(5) Uani d 1 . .
H H1 0.233771 0.896268 0.663200 0.056 Uiso calc 1 . .
C C7 0.3886(3) 0.8165(3) 0.52162(5) 0.0488(6) Uani d 1 . .
H H7 0.314890 0.862669 0.509485 0.059 Uiso calc 1 . .
C C8 0.500000 0.750000 0.50418(8) 0.0516(9) Uani d 1 . .
C C2 0.0868(3) 0.9678(4) 0.62963(7) 0.0616(7) Uani d 1 . .
H H2 0.022044 1.000078 0.646538 0.074 Uiso calc 1 . .
C C4 0.1537(3) 0.9336(4) 0.56990(7) 0.0700(9) Uani d 1 . .
H H4 0.134770 0.943043 0.546016 0.084 Uiso calc 1 . .
C C3 0.0559(3) 0.9828(5) 0.59462(7) 0.0816(11) Uani d 1 . .
H H3 -0.029809 1.025672 0.587528 0.098 Uiso calc 1 . .
H H2O1 0.142(3) 0.457(2) 0.5273(8) 0.057(9) Uiso d 1 . .
H H1O1 0.151(4) 0.589(3) 0.5157(8) 0.085(13) Uiso d 1 . .

loop_
_atom_site_aniso_label
_atom_site_aniso_U_11
_atom_site_aniso_U_22
_atom_site_aniso_U_33
_atom_site_aniso_U_12
_atom_site_aniso_U_13
_atom_site_aniso_U_23
Co1 0.0358(2) 0.0358(2) 0.0263(3) 0.000 0.000 0.000
Cl1 0.1200(10) 0.1498(13) 0.0220(4) 0.0660(9) 0.000 0.000
Cl2 0.1157(11) 0.0514(6) 0.1035(10) -0.0010(6) 0.000 0.000
N2 0.0373(12) 0.0359(12) 0.0249(10) 0.0001(9) 0.000 0.000
N1 0.0424(10) 0.0422(10) 0.0274(8) 0.0000(7) -0.0015(7) 0.0003(7)
O1 0.0732(16) 0.0850(19) 0.0814(16) -0.0034(14) 0.0074(13) -0.0058(15)
C6 0.0405(11) 0.0418(11) 0.0282(9) 0.0017(8) -0.0022(8) -0.0011(8)
C5 0.0408(11) 0.0490(12) 0.0292(10) 0.0040(9) -0.0027(8) -0.0004(8)
C1 0.0541(14) 0.0557(14) 0.0292(10) 0.0014(11) 0.0042(9) -0.0005(9)
C7 0.0536(14) 0.0648(15) 0.0281(10) 0.0148(11) -0.0063(9) -0.0012(9)
C8 0.065(2) 0.069(2) 0.0210(13) 0.0163(17) 0.000 0.000
C2 0.0535(15) 0.085(2) 0.0462(14) 0.0173(14) 0.0114(11) -0.0033(13)
C4 0.0591(17) 0.116(3) 0.0346(12) 0.0347(17) -0.0058(11) -0.0014(14)
C3 0.0580(17) 0.135(3) 0.0519(16) 0.0430(19) -0.0035(13) -0.0036(17)

loop_
_atom_type_symbol
_atom_type_description
_atom_type_scat_dispersion_real
_atom_type_scat_dispersion_imag
_atom_type_scat_source
C C 0.0033 0.0016 'International Tables Vol C Tables 4.2.6.8 and 6.1.1.4'
H H 0.0000 0.0000 'International Tables Vol C Tables 4.2.6.8 and 6.1.1.4'
N N 0.0061 0.0033 'International Tables Vol C Tables 4.2.6.8 and 6.1.1.4'
O O 0.0106 0.0060 'International Tables Vol C Tables 4.2.6.8 and 6.1.1.4'
Cl Cl 0.1484 0.1585 'International Tables Vol C Tables 4.2.6.8 and 6.1.1.4'
Co Co 0.3494 0.9721 'International Tables Vol C Tables 4.2.6.8 and 6.1.1.4'

loop_
_geom_angle_atom_site_label_1
_geom_angle_atom_site_label_2
_geom_angle_atom_site_label_3
_geom_angle_site_symmetry_1
_geom_angle_site_symmetry_3
_geom_angle
_geom_angle_publ_flag
N2 Co1 N2 15_566 . 180.0 ?
N2 Co1 N1 15_566 . 99.69(5) ?
N2 Co1 N1 . . 80.31(5) ?
N2 Co1 N1 15_566 15_566 80.31(5) ?
N2 Co1 N1 . 15_566 99.69(5) ?
N1 Co1 N1 . 15_566 91.623(15) ?
N2 Co1 N1 15_566 12_767 80.31(5) ?
N2 Co1 N1 . 12_767 99.69(5) ?
N1 Co1 N1 . 12_767 91.623(15) ?
N1 Co1 N1 15_566 12_767 160.62(9) ?
N2 Co1 N1 15_566 6_564 99.69(5) ?
N2 Co1 N1 . 6_564 80.31(5) ?
N1 Co1 N1 . 6_564 160.62(9) ?
N1 Co1 N1 15_566 6_564 91.623(16) ?
N1 Co1 N1 12_767 6_564 91.623(15) ?
C6 N2 C6 . 6_564 120.8(2) ?
C6 N2 Co1 . . 119.59(12) ?
C6 N2 Co1 6_564 . 119.60(12) ?
C1 N1 C5 . . 118.49(19) ?
C1 N1 Co1 . . 128.45(15) ?
C5 N1 Co1 . . 113.02(14) ?
H2O1 O1 H1O1 . . 103(3) ?
N2 C6 C7 . . 121.1(2) ?
N2 C6 C5 . . 113.33(18) ?
C7 C6 C5 . . 125.58(19) ?
N1 C5 C4 . . 121.8(2) ?
N1 C5 C6 . . 113.71(18) ?
C4 C5 C6 . . 124.48(19) ?
N1 C1 C2 . . 122.3(2) ?
N1 C1 H1 . . 118.8 ?
C2 C1 H1 . . 118.8 ?
C8 C7 C6 . . 117.3(2) ?
C8 C7 H7 . . 121.3 ?
C6 C7 H7 . . 121.3 ?
C7 C8 C7 6_564 . 122.3(3) ?
C7 C8 Cl1 6_564 . 118.85(14) ?
C7 C8 Cl1 . . 118.86(14) ?
C1 C2 C3 . . 119.3(2) ?
C1 C2 H2 . . 120.4 ?
C3 C2 H2 . . 120.4 ?
C5 C4 C3 . . 118.7(2) ?
C5 C4 H4 . . 120.6 ?
C3 C4 H4 . . 120.6 ?
C2 C3 C4 . . 119.4(3) ?
C2 C3 H3 . . 120.3 ?
C4 C3 H3 . . 120.3 ?

loop_
_geom_bond_atom_site_label_1
_geom_bond_atom_site_label_2
_geom_bond_site_symmetry_2
_geom_bond_distance
_geom_bond_publ_flag
Co1 N2 15_566 1.888(2) ?
Co1 N2 . 1.888(2) ?
Co1 N1 . 2.0591(18) ?
Co1 N1 15_566 2.0591(18) ?
Co1 N1 12_767 2.0591(18) ?
Co1 N1 6_564 2.0591(18) ?
Cl1 C8 . 1.728(3) ?
N2 C6 . 1.344(2) ?
N2 C6 6_564 1.344(2) ?
N1 C1 . 1.341(3) ?
N1 C5 . 1.355(3) ?
O1 H2O1 . 0.824(18) ?
O1 H1O1 . 0.843(18) ?
C6 C7 . 1.385(3) ?
C6 C5 . 1.471(3) ?
C5 C4 . 1.368(3) ?
C1 C2 . 1.361(4) ?
C1 H1 . 0.9300 ?
C7 C8 . 1.376(3) ?
C7 H7 . 0.9300 ?
C8 C7 6_564 1.376(3) ?
C2 C3 . 1.370(4) ?
C2 H2 . 0.9300 ?
C4 C3 . 1.385(4) ?
C4 H4 . 0.9300 ?
C3 H3 . 0.9300 ?

loop_
_geom_hbond_atom_site_label_D
_geom_hbond_atom_site_label_H
_geom_hbond_atom_site_label_A
_geom_hbond_site_symmetry_A
_geom_hbond_distance_DH
_geom_hbond_distance_HA
_geom_hbond_distance_DA
_geom_hbond_angle_DHA
O1 H2O1 Cl2 1_555 0.82 2.35 3.1735 177
O1 H1O1 Cl2 9_566 0.84 2.43 3.2607 170
C7 H7 O1 14_556 0.93 2.44 3.334(4) 161

loop_
_geom_torsion_atom_site_label_1
_geom_torsion_atom_site_label_2
_geom_torsion_atom_site_label_3
_geom_torsion_atom_site_label_4
_geom_torsion_site_symmetry_1
_geom_torsion_site_symmetry_2
_geom_torsion_site_symmetry_3
_geom_torsion_site_symmetry_4
_geom_torsion
_geom_torsion_publ_flag
N1 Co1 N2 C6 . . . . 0.56(12) ?
N1 Co1 N2 C6 15_566 . . . -89.44(12) ?
N1 Co1 N2 C6 12_767 . . . 90.56(12) ?
N1 Co1 N2 C6 6_564 . . . -179.44(12) ?
N1 Co1 N2 C6 . . . 6_564 -179.44(12) ?
N1 Co1 N2 C6 15_566 . . 6_564 90.56(12) ?
N1 Co1 N2 C6 12_767 . . 6_564 -89.44(12) ?
N1 Co1 N2 C6 6_564 . . 6_564 0.56(12) ?
C6 N2 C6 C7 6_564 . . . -1.31(17) ?
Co1 N2 C6 C7 . . . . 178.69(16) ?
C6 N2 C6 C5 6_564 . . . 178.4(2) ?
Co1 N2 C6 C5 . . . . -1.6(2) ?
C1 N1 C5 C4 . . . . -0.4(4) ?
Co1 N1 C5 C4 . . . . 177.5(2) ?
C1 N1 C5 C6 . . . . -179.6(2) ?
Co1 N1 C5 C6 . . . . -1.7(2) ?
N2 C6 C5 N1 . . . . 2.1(3) ?
C7 C6 C5 N1 . . . . -178.2(2) ?
N2 C6 C5 C4 . . . . -177.1(3) ?
C7 C6 C5 C4 . . . . 2.6(4) ?
C5 N1 C1 C2 . . . . 0.7(4) ?
Co1 N1 C1 C2 . . . . -176.8(2) ?
N2 C6 C7 C8 . . . . 2.5(3) ?
C5 C6 C7 C8 . . . . -177.14(19) ?
C6 C7 C8 C7 . . . 6_564 -1.23(15) ?
C6 C7 C8 Cl1 . . . . 178.78(15) ?
N1 C1 C2 C3 . . . . -0.7(5) ?
N1 C5 C4 C3 . . . . -0.1(5) ?
C6 C5 C4 C3 . . . . 179.0(3) ?
C1 C2 C3 C4 . . . . 0.2(6) ?
C5 C4 C3 C2 . . . . 0.1(6) ?

_cod_database_fobs_code 2243307
